data_4309578
loop_
_publ_author_name
'Martha Baskett'
'Paul M. Lahti'
'Armando Paduan-Filho'
'Nei F. Oliveira'

_publ_contact_author_address
;
[a]Department of Chemistry, University of Massachusetts,
Amherst, MA  01003 USA
[b]Instituto de Fisica, Universidade de S\~ao Paulo, S. P., 
;
_publ_contact_author_email 'lahti@chem.umass.edu '
_publ_contact_author_fax '1-413-545-4490 '
_publ_contact_author_name
;
Martha Baskett, Paul M. Lahti,[a] 
Armando Paduan-Filho, Nei F. Oliveira Jr. [b]
;
_publ_contact_author_phone '1-413-545-4890 '
_publ_section_title
;
Cyclic M2(RL)2 Coordination Complexes of
5-(3-[N-tert-Butyl-N-aminoxyl]phenyl)pyrimidine with Paramagnetic
Transition Metal Dications
;
_journal_name_full 'Inorganic Chemistry'
_journal_page_first 6725
_journal_page_last 6735
_journal_paper_doi 10.1021/ic050435t
_journal_volume 44
_journal_year 2005
_chemical_formula_moiety 'C48 H36 Co2 F24 N6 O10'
_chemical_formula_sum 'C48 H36 Co2 F24 N6 O10'
_chemical_formula_weight 1430.69
_chemical_melting_point 165.167
_chemical_name_systematic
; 
 ? 
;
_space_group_IT_number 2
_symmetry_cell_setting triclinic
_symmetry_space_group_name_Hall '-P 1'
_symmetry_space_group_name_H-M 'P -1'
_atom_sites_solution_hydrogens geom
_atom_sites_solution_primary direct
_atom_sites_solution_secondary difmap
_audit_creation_method SHELXL-97
_cell_angle_alpha 78.6172(9)
_cell_angle_beta 85.0945(10)
_cell_angle_gamma 64.9927(14)
_cell_formula_units_Z 1
_cell_length_a 9.4474(2)
_cell_length_b 10.6040(3)
_cell_length_c 16.4930(5)
_cell_measurement_reflns_used 4849
_cell_measurement_temperature 293(2)
_cell_measurement_theta_max 25.03
_cell_measurement_theta_min 4.08
_cell_volume 1467.92(7)
_computing_structure_refinement 'SHELXL-97 (Sheldrick, 1997)'
_computing_structure_solution 'SHELXS-97 (Sheldrick, 1990)'
_diffrn_ambient_temperature 293(2)
_diffrn_measured_fraction_theta_full 0.988
_diffrn_measured_fraction_theta_max 0.988
_diffrn_measurement_device_type 'Nonius KappaCCD area detector'
_diffrn_radiation_monochromator graphite
_diffrn_radiation_source 'fine-focus sealed tube'
_diffrn_radiation_type MoK\a
_diffrn_radiation_wavelength 0.71073
_diffrn_reflns_av_R_equivalents 0.0257
_diffrn_reflns_av_sigmaI/netI 0.0452
_diffrn_reflns_limit_h_max 11
_diffrn_reflns_limit_h_min -11
_diffrn_reflns_limit_k_max 12
_diffrn_reflns_limit_k_min -12
_diffrn_reflns_limit_l_max 19
_diffrn_reflns_limit_l_min -19
_diffrn_reflns_number 9030
_diffrn_reflns_theta_full 25.01
_diffrn_reflns_theta_max 25.01
_diffrn_reflns_theta_min 4.14
_exptl_absorpt_coefficient_mu 0.700
_exptl_absorpt_correction_T_max 0.9861
_exptl_absorpt_correction_T_min 0.6219
_exptl_crystal_colour Yellow
_exptl_crystal_density_diffrn 1.618
_exptl_crystal_density_method 'not measured'
_exptl_crystal_description Needle
_exptl_crystal_F_000 716
_exptl_crystal_size_max 0.75
_exptl_crystal_size_mid 0.20
_exptl_crystal_size_min 0.02
_refine_diff_density_max 0.867
_refine_diff_density_min -0.726
_refine_diff_density_rms 0.092
_refine_ls_extinction_method none
_refine_ls_goodness_of_fit_ref 1.052
_refine_ls_hydrogen_treatment mixed
_refine_ls_matrix_type full
_refine_ls_number_parameters 406
_refine_ls_number_reflns 5122
_refine_ls_number_restraints 0
_refine_ls_restrained_S_all 1.052
_refine_ls_R_factor_all 0.1085
_refine_ls_R_factor_gt 0.0882
_refine_ls_shift/su_max 0.008
_refine_ls_shift/su_mean 0.000
_refine_ls_structure_factor_coef Fsqd
_refine_ls_weighting_details 'calc w=1/[\s^2^(Fo^2^)+(0.1093P)^2^+4.4674P] where P=(Fo^2^+2Fc^2^)/3'
_refine_ls_weighting_scheme calc
_refine_ls_wR_factor_gt 0.2212
_refine_ls_wR_factor_ref 0.2392
_reflns_number_gt 4004
_reflns_number_total 5122
_reflns_threshold_expression >2sigma(I)
_cod_data_source_file ic050435tsi20050701_125800_1.cif
_cod_data_source_block Baskett_Co_Complex_293K
_cod_depositor_comments
;
The following automatic conversions were performed:
'_symmetry_cell_setting' value 'Triclinic' changed to 'triclinic'
according to '/home/saulius/struct/CIF-dictionaries/cif_core.dic'
dictionary named 'cif_core.dic' version 2.4.1 from 2010-06-29.

Automatic conversion script
Id: cif_fix_enum 1527 2010-12-29 10:47:43Z saulius 
;
_cod_database_code 4309578

loop_
_symmetry_equiv_pos_as_xyz
'x, y, z'
'-x, -y, -z'

loop_
_atom_site_label
_atom_site_type_symbol
_atom_site_fract_x
_atom_site_fract_y
_atom_site_fract_z
_atom_site_U_iso_or_equiv
_atom_site_adp_type
_atom_site_occupancy
_atom_site_symmetry_multiplicity
_atom_site_calc_flag
_atom_site_refinement_flags
_atom_site_disorder_assembly
_atom_site_disorder_group
Co1 Co 1.03662(8) -0.09469(8) 0.22694(4) 0.0489(3) Uani 1 1 d . . .
O1 O 1.1193(5) -0.2571(4) 0.3239(3) 0.0622(11) Uani 1 1 d . . .
O2 O 1.1378(5) 0.0051(5) 0.2851(3) 0.0628(11) Uani 1 1 d . . .
O3 O 0.9839(4) 0.0755(4) 0.1336(2) 0.0546(10) Uani 1 1 d . . .
O4 O 0.8281(5) 0.0246(4) 0.2826(3) 0.0588(10) Uani 1 1 d . . .
O5 O 0.9313(4) -0.2028(4) 0.1834(2) 0.0531(9) Uani 1 1 d . . .
N1 N 0.7904(5) -0.1935(5) 0.2049(3) 0.0507(11) Uani 1 1 d . . .
N2 N 0.7688(5) 0.2037(4) -0.1512(3) 0.0485(11) Uani 1 1 d . . .
N3 N 0.5891(6) 0.4193(5) -0.1121(4) 0.0650(14) Uani 1 1 d . . .
C1 C 1.2142(11) -0.3979(9) 0.4520(5) 0.086(2) Uani 1 1 d . . .
C2 C 1.1736(7) -0.2582(7) 0.3911(4) 0.0611(16) Uani 1 1 d . . .
C3 C 1.1965(9) -0.1505(8) 0.4139(4) 0.078(2) Uani 1 1 d . . .
H3 H 1.2288 -0.1618 0.4676 0.093 Uiso 1 1 calc R . .
C4 C 1.1729(8) -0.0246(7) 0.3593(4) 0.0629(16) Uani 1 1 d . . .
C5 C 1.1921(13) 0.0905(12) 0.3915(5) 0.098(3) Uani 1 1 d . . .
C6 C 0.9121(6) 0.3104(6) 0.0702(4) 0.0553(14) Uani 1 1 d . . .
C7 C 0.8871(6) 0.2009(6) 0.1372(3) 0.0485(13) Uani 1 1 d . . .
C8 C 0.7700(7) 0.2461(6) 0.1945(4) 0.0566(14) Uani 1 1 d . . .
H8 H 0.7020 0.3414 0.1874 0.068 Uiso 1 1 calc R . .
C9 C 0.7500(7) 0.1540(6) 0.2625(4) 0.0541(14) Uani 1 1 d . . .
C10 C 0.6150(9) 0.2212(8) 0.3213(5) 0.0724(18) Uani 1 1 d . . .
C11 C 0.7261(6) 0.1333(6) -0.0847(3) 0.0477(12) Uani 1 1 d . . .
H11 H 0.7723 0.0350 -0.0760 0.057 Uiso 1 1 calc R . .
C12 C 0.6971(7) 0.3448(6) -0.1615(4) 0.0588(15) Uani 1 1 d . . .
H12 H 0.7257 0.3954 -0.2076 0.071 Uiso 1 1 calc R . .
C13 C 0.5526(7) 0.3455(6) -0.0457(4) 0.0561(15) Uani 1 1 d . . .
H13 H 0.4800 0.3945 -0.0087 0.067 Uiso 1 1 calc R . .
C14 C 0.6173(6) 0.1988(5) -0.0285(3) 0.0450(12) Uani 1 1 d . . .
C15 C 0.5797(6) 0.1204(5) 0.0483(3) 0.0441(12) Uani 1 1 d . . .
C16 C 0.6967(6) -0.0013(6) 0.0896(3) 0.0460(12) Uani 1 1 d . . .
H16 H 0.7969 -0.0353 0.0674 0.055 Uiso 1 1 calc R . .
C17 C 0.6646(6) -0.0725(6) 0.1641(3) 0.0481(12) Uani 1 1 d . . .
C18 C 0.5153(7) -0.0216(7) 0.1978(4) 0.0589(15) Uani 1 1 d . . .
H18 H 0.4937 -0.0678 0.2481 0.071 Uiso 1 1 calc R . .
C19 C 0.3995(7) 0.0986(7) 0.1557(4) 0.0622(16) Uani 1 1 d . . .
H19 H 0.2991 0.1318 0.1777 0.075 Uiso 1 1 calc R . .
C20 C 0.4289(6) 0.1697(6) 0.0825(4) 0.0571(15) Uani 1 1 d . . .
H20 H 0.3492 0.2507 0.0553 0.068 Uiso 1 1 calc R . .
C21 C 0.7767(8) -0.3126(7) 0.2673(5) 0.0705(18) Uani 1 1 d . . .
C22 C 0.6499(11) -0.3494(9) 0.2394(7) 0.106(3) Uani 1 1 d . . .
H22A H 0.6783 -0.3792 0.1867 0.159 Uiso 1 1 calc R . .
H22B H 0.5520 -0.2676 0.2345 0.159 Uiso 1 1 calc R . .
H22C H 0.6402 -0.4245 0.2794 0.159 Uiso 1 1 calc R . .
C23 C 0.7403(11) -0.2688(9) 0.3521(5) 0.089(2) Uani 1 1 d . . .
H23A H 0.8210 -0.2453 0.3671 0.134 Uiso 1 1 calc R . .
H23B H 0.7352 -0.3456 0.3924 0.134 Uiso 1 1 calc R . .
H23C H 0.6418 -0.1880 0.3501 0.134 Uiso 1 1 calc R . .
C24 C 0.9346(10) -0.4411(7) 0.2689(6) 0.093(3) Uani 1 1 d . . .
H24A H 1.0150 -0.4184 0.2852 0.140 Uiso 1 1 calc R . .
H24B H 0.9576 -0.4657 0.2148 0.140 Uiso 1 1 calc R . .
H24C H 0.9300 -0.5197 0.3078 0.140 Uiso 1 1 calc R . .
F1 F 1.0786(13) -0.4023(12) 0.4854(7) 0.096(3) Uiso 0.50 1 d P . .
F2 F 1.2651(14) -0.5094(12) 0.4149(7) 0.105(3) Uiso 0.50 1 d P . .
F3 F 1.3135(15) -0.4201(12) 0.5092(7) 0.107(3) Uiso 0.50 1 d P . .
F1' F 1.3535(16) -0.4885(14) 0.4278(8) 0.124(4) Uiso 0.50 1 d P . .
F2' F 1.2269(14) -0.3865(12) 0.5290(7) 0.100(3) Uiso 0.50 1 d P . .
F3' F 1.1228(17) -0.4566(15) 0.4508(9) 0.127(4) Uiso 0.50 1 d P . .
F4 F 1.1289(16) 0.1094(13) 0.4636(8) 0.112(3) Uiso 0.50 1 d P . .
F5 F 1.1776(15) 0.2050(13) 0.3366(7) 0.102(3) Uiso 0.50 1 d P . .
F6 F 1.3521(16) 0.0348(14) 0.4182(8) 0.128(4) Uiso 0.50 1 d P . .
F4' F 1.2610(18) 0.1548(15) 0.3446(9) 0.123(4) Uiso 0.50 1 d P . .
F5' F 1.231(2) 0.0678(16) 0.4658(10) 0.141(5) Uiso 0.50 1 d P . .
F6' F 1.0374(17) 0.1976(15) 0.3986(9) 0.139(4) Uiso 0.50 1 d P . .
F7 F 1.0234(10) 0.3435(10) 0.0986(6) 0.074(2) Uiso 0.50 1 d P . .
F8 F 0.8093(10) 0.4451(9) 0.0720(5) 0.068(2) Uiso 0.50 1 d P . .
F9 F 0.9119(11) 0.2725(9) -0.0057(5) 0.070(2) Uiso 0.50 1 d P . .
F7' F 1.0479(10) 0.3092(10) 0.0710(6) 0.073(2) Uiso 0.50 1 d P . .
F8' F 0.7856(9) 0.4245(8) 0.0463(5) 0.063(2) Uiso 0.50 1 d P . .
F9' F 0.9746(13) 0.2629(11) 0.0012(7) 0.087(3) Uiso 0.50 1 d P . .
F10 F 0.5889(18) 0.3542(15) 0.3261(10) 0.079(4) Uiso 0.33 1 d P . .
F11 F 0.634(2) 0.1534(19) 0.3945(10) 0.091(5) Uiso 0.33 1 d P . .
F12 F 0.488(2) 0.239(2) 0.2977(13) 0.101(6) Uiso 0.33 1 d P . .
F10A F 0.6483(16) 0.3091(17) 0.3591(10) 0.063(3) Uiso 0.33 1 d P . .
F11A F 0.5935(19) 0.1230(14) 0.3792(10) 0.059(3) Uiso 0.33 1 d P . .
F12A F 0.4722(14) 0.2934(17) 0.2742(8) 0.057(3) Uiso 0.33 1 d P . .
F10B F 0.6741(17) 0.242(2) 0.3851(10) 0.087(4) Uiso 0.33 1 d P . .
F11B F 0.549(2) 0.1306(18) 0.3532(12) 0.086(5) Uiso 0.33 1 d P . .
F12B F 0.5023(16) 0.3320(15) 0.2906(9) 0.072(3) Uiso 0.33 1 d P . .

loop_
_atom_site_aniso_label
_atom_site_aniso_U_11
_atom_site_aniso_U_22
_atom_site_aniso_U_33
_atom_site_aniso_U_23
_atom_site_aniso_U_13
_atom_site_aniso_U_12
Co1 0.0494(5) 0.0427(4) 0.0447(5) 0.0016(3) -0.0012(3) -0.0137(3)
O1 0.074(3) 0.054(2) 0.051(2) 0.0051(19) -0.011(2) -0.025(2)
O2 0.071(3) 0.065(3) 0.056(3) -0.001(2) 0.001(2) -0.036(2)
O3 0.052(2) 0.043(2) 0.051(2) -0.0028(17) 0.0055(17) -0.0068(18)
O4 0.061(2) 0.056(2) 0.056(2) -0.0079(19) 0.0085(19) -0.024(2)
O5 0.051(2) 0.045(2) 0.056(2) -0.0051(17) -0.0048(17) -0.0134(17)
N1 0.054(3) 0.043(2) 0.052(3) -0.002(2) -0.005(2) -0.019(2)
N2 0.046(2) 0.038(2) 0.051(3) 0.0011(19) -0.0042(19) -0.0096(19)
N3 0.061(3) 0.040(3) 0.076(4) 0.000(2) 0.008(3) -0.010(2)
C1 0.098(6) 0.086(5) 0.063(4) 0.003(4) -0.032(4) -0.028(5)
C2 0.059(4) 0.065(4) 0.049(3) 0.001(3) -0.005(3) -0.021(3)
C3 0.097(5) 0.086(5) 0.054(4) -0.003(4) -0.011(4) -0.044(4)
C4 0.065(4) 0.069(4) 0.058(4) -0.012(3) 0.010(3) -0.033(3)
C5 0.132(8) 0.128(8) 0.057(5) -0.024(5) 0.021(5) -0.077(7)
C6 0.042(3) 0.040(3) 0.065(4) 0.000(3) -0.002(3) -0.003(2)
C7 0.044(3) 0.044(3) 0.051(3) -0.008(2) -0.003(2) -0.012(2)
C8 0.052(3) 0.047(3) 0.064(4) -0.010(3) 0.007(3) -0.014(3)
C9 0.053(3) 0.053(3) 0.056(3) -0.018(3) 0.005(3) -0.019(3)
C10 0.075(5) 0.073(5) 0.070(5) -0.016(4) 0.008(4) -0.033(4)
C11 0.044(3) 0.038(3) 0.051(3) -0.001(2) -0.003(2) -0.009(2)
C12 0.057(3) 0.042(3) 0.063(4) 0.003(3) 0.002(3) -0.013(3)
C13 0.047(3) 0.040(3) 0.066(4) -0.009(3) 0.002(3) -0.005(2)
C14 0.036(3) 0.041(3) 0.054(3) -0.009(2) -0.004(2) -0.012(2)
C15 0.039(3) 0.042(3) 0.049(3) -0.011(2) -0.001(2) -0.014(2)
C16 0.044(3) 0.044(3) 0.048(3) -0.011(2) 0.001(2) -0.016(2)
C17 0.047(3) 0.045(3) 0.049(3) -0.005(2) -0.006(2) -0.016(2)
C18 0.057(3) 0.064(4) 0.054(3) -0.001(3) 0.005(3) -0.028(3)
C19 0.047(3) 0.074(4) 0.061(4) -0.009(3) 0.009(3) -0.024(3)
C20 0.041(3) 0.055(3) 0.064(4) -0.007(3) 0.000(3) -0.011(3)
C21 0.079(4) 0.051(3) 0.081(5) 0.010(3) -0.018(4) -0.033(3)
C22 0.115(7) 0.076(5) 0.144(8) 0.005(5) -0.030(6) -0.062(5)
C23 0.109(6) 0.090(5) 0.063(4) 0.019(4) -0.003(4) -0.049(5)
C24 0.101(6) 0.050(4) 0.112(7) 0.014(4) -0.024(5) -0.023(4)

loop_
_atom_type_symbol
_atom_type_description
_atom_type_scat_dispersion_real
_atom_type_scat_dispersion_imag
_atom_type_scat_source
C C 0.0033 0.0016 'International Tables Vol C Tables 4.2.6.8 and 6.1.1.4'
H H 0.0000 0.0000 'International Tables Vol C Tables 4.2.6.8 and 6.1.1.4'
N N 0.0061 0.0033 'International Tables Vol C Tables 4.2.6.8 and 6.1.1.4'
O O 0.0106 0.0060 'International Tables Vol C Tables 4.2.6.8 and 6.1.1.4'
F F 0.0171 0.0103 'International Tables Vol C Tables 4.2.6.8 and 6.1.1.4'
Co Co 0.3494 0.9721 'International Tables Vol C Tables 4.2.6.8 and 6.1.1.4'

loop_
_geom_angle_atom_site_label_1
_geom_angle_atom_site_label_2
_geom_angle_atom_site_label_3
_geom_angle
_geom_angle_site_symmetry_1
_geom_angle_site_symmetry_3
_geom_angle_publ_flag
O1 Co1 O3 170.41(18) . . ?
O1 Co1 O5 88.75(17) . . ?
O3 Co1 O5 100.05(16) . . ?
O1 Co1 O2 85.73(17) . . ?
O3 Co1 O2 85.73(17) . . ?
O5 Co1 O2 173.28(16) . . ?
O1 Co1 O4 97.01(17) . . ?
O3 Co1 O4 86.73(15) . . ?
O5 Co1 O4 90.95(16) . . ?
O2 Co1 O4 85.93(17) . . ?
O1 Co1 N2 90.83(17) . 2_755 ?
O3 Co1 N2 86.28(15) . 2_755 ?
O5 Co1 N2 84.46(17) . 2_755 ?
O2 Co1 N2 99.43(18) . 2_755 ?
O4 Co1 N2 170.83(17) . 2_755 ?
C2 O1 Co1 128.3(4) . . ?
C4 O2 Co1 125.4(4) . . ?
C7 O3 Co1 126.1(4) . . ?
C9 O4 Co1 125.6(4) . . ?
N1 O5 Co1 124.1(3) . . ?
O5 N1 C17 115.9(4) . . ?
O5 N1 C21 117.9(5) . . ?
C17 N1 C21 126.1(5) . . ?
C11 N2 C12 116.0(5) . . ?
C11 N2 Co1 121.0(3) . 2_755 ?
C12 N2 Co1 122.6(4) . 2_755 ?
C12 N3 C13 116.1(5) . . ?
F3' C1 F3 128.7(11) . . ?
F3' C1 F2' 108.6(11) . . ?
F3 C1 F2' 36.0(6) . . ?
F3' C1 F2 62.9(9) . . ?
F3 C1 F2 109.1(10) . . ?
F2' C1 F2 131.7(9) . . ?
F3' C1 F1' 105.2(11) . . ?
F3 C1 F1' 73.9(9) . . ?
F2' C1 F1' 108.3(9) . . ?
F2 C1 F1' 43.9(7) . . ?
F3' C1 F1 37.3(7) . . ?
F3 C1 F1 111.6(10) . . ?
F2' C1 F1 79.1(9) . . ?
F2 C1 F1 99.5(10) . . ?
F1' C1 F1 137.8(11) . . ?
F3' C1 C2 115.0(9) . . ?
F3 C1 C2 114.2(9) . . ?
F2' C1 C2 113.0(8) . . ?
F2 C1 C2 113.0(8) . . ?
F1' C1 C2 106.2(9) . . ?
F1 C1 C2 108.5(7) . . ?
O1 C2 C3 127.3(6) . . ?
O1 C2 C1 113.2(6) . . ?
C3 C2 C1 119.4(6) . . ?
C2 C3 C4 122.3(6) . . ?
O2 C4 C3 127.3(7) . . ?
O2 C4 C5 114.3(6) . . ?
C3 C4 C5 118.3(7) . . ?
F4' C5 F5' 111.8(13) . . ?
F4' C5 F4 130.5(12) . . ?
F5' C5 F4 40.2(8) . . ?
F4' C5 F5 33.5(7) . . ?
F5' C5 F5 125.0(12) . . ?
F4 C5 F5 117.3(11) . . ?
F4' C5 F6' 103.9(12) . . ?
F5' C5 F6' 97.2(11) . . ?
F4 C5 F6' 59.5(8) . . ?
F5 C5 F6' 71.9(10) . . ?
F4' C5 F6 71.0(10) . . ?
F5' C5 F6 56.5(10) . . ?
F4 C5 F6 96.5(10) . . ?
F5 C5 F6 102.8(10) . . ?
F6' C5 F6 144.9(11) . . ?
F4' C5 C4 116.1(9) . . ?
F5' C5 C4 118.5(11) . . ?
F4 C5 C4 113.3(9) . . ?
F5 C5 C4 116.4(8) . . ?
F6' C5 C4 106.1(9) . . ?
F6 C5 C4 107.1(9) . . ?
F7' C6 F8' 123.8(7) . . ?
F7' C6 F9' 78.1(7) . . ?
F8' C6 F9' 104.9(7) . . ?
F7' C6 F8 106.0(7) . . ?
F8' C6 F8 26.4(4) . . ?
F9' C6 F8 123.6(7) . . ?
F7' C6 F7 26.1(5) . . ?
F8' C6 F7 111.2(7) . . ?
F9' C6 F7 103.6(8) . . ?
F8 C6 F7 87.4(7) . . ?
F7' C6 F9 101.9(7) . . ?
F8' C6 F9 87.8(6) . . ?
F9' C6 F9 24.3(5) . . ?
F8 C6 F9 111.8(7) . . ?
F7 C6 F9 126.6(7) . . ?
F7' C6 C7 113.9(6) . . ?
F8' C6 C7 115.1(6) . . ?
F9' C6 C7 114.1(6) . . ?
F8 C6 C7 114.5(6) . . ?
F7 C6 C7 107.4(6) . . ?
F9 C6 C7 108.0(6) . . ?
O3 C7 C8 128.0(5) . . ?
O3 C7 C6 113.2(5) . . ?
C8 C7 C6 118.8(5) . . ?
C7 C8 C9 122.2(5) . . ?
O4 C9 C8 128.4(5) . . ?
O4 C9 C10 115.7(6) . . ?
C8 C9 C10 115.9(5) . . ?
F12 C10 F12B 49.6(11) . . ?
F12 C10 F11 107.5(14) . . ?
F12B C10 F11 129.1(11) . . ?
F12 C10 F10B 138.3(12) . . ?
F12B C10 F10B 110.5(12) . . ?
F11 C10 F10B 52.1(10) . . ?
F12 C10 F11A 82.4(13) . . ?
F12B C10 F11A 121.5(11) . . ?
F11 C10 F11A 30.1(9) . . ?
F10B C10 F11A 82.1(11) . . ?
F12 C10 F10 101.0(13) . . ?
F12B C10 F10 53.4(9) . . ?
F11 C10 F10 106.5(12) . . ?
F10B C10 F10 61.6(10) . . ?
F11A C10 F10 128.9(11) . . ?
F12 C10 F11B 58.5(11) . . ?
F12B C10 F11B 104.1(12) . . ?
F11 C10 F11B 55.2(11) . . ?
F10B C10 F11B 106.2(12) . . ?
F11A C10 F11B 25.5(8) . . ?
F10 C10 F11B 136.2(10) . . ?
F12 C10 F10A 127.6(12) . . ?
F12B C10 F10A 84.5(10) . . ?
F11 C10 F10A 80.4(12) . . ?
F10B C10 F10A 30.2(8) . . ?
F11A C10 F10A 109.0(12) . . ?
F10 C10 F10A 32.2(7) . . ?
F11B C10 F10A 129.4(11) . . ?
F12 C10 F12A 24.2(10) . . ?
F12B C10 F12A 28.6(7) . . ?
F11 C10 F12A 127.8(11) . . ?
F10B C10 F12A 136.0(11) . . ?
F11A C10 F12A 105.9(11) . . ?
F10 C10 F12A 82.0(10) . . ?
F11B C10 F12A 82.7(11) . . ?
F10A C10 F12A 112.9(10) . . ?
F12 C10 C9 113.5(11) . . ?
F12B C10 C9 116.9(8) . . ?
F11 C10 C9 114.0(9) . . ?
F10B C10 C9 108.2(8) . . ?
F11A C10 C9 111.5(8) . . ?
F10 C10 C9 113.2(8) . . ?
F11B C10 C9 110.5(9) . . ?
F10A C10 C9 109.0(7) . . ?
F12A C10 C9 108.5(7) . . ?
N2 C11 C14 123.2(5) . . ?
N3 C12 N2 126.1(6) . . ?
N3 C13 C14 123.3(5) . . ?
C11 C14 C13 115.3(5) . . ?
C11 C14 C15 122.9(5) . . ?
C13 C14 C15 121.7(5) . . ?
C16 C15 C20 119.1(5) . . ?
C16 C15 C14 119.6(5) . . ?
C20 C15 C14 121.2(5) . . ?
C15 C16 C17 120.2(5) . . ?
C18 C17 C16 120.1(5) . . ?
C18 C17 N1 122.3(5) . . ?
C16 C17 N1 117.6(5) . . ?
C19 C18 C17 119.2(5) . . ?
C20 C19 C18 121.5(6) . . ?
C19 C20 C15 119.9(5) . . ?
N1 C21 C23 109.2(6) . . ?
N1 C21 C24 107.1(6) . . ?
C23 C21 C24 110.3(6) . . ?
N1 C21 C22 109.4(6) . . ?
C23 C21 C22 111.9(7) . . ?
C24 C21 C22 108.9(7) . . ?

loop_
_geom_bond_atom_site_label_1
_geom_bond_atom_site_label_2
_geom_bond_distance
_geom_bond_site_symmetry_2
_geom_bond_publ_flag
Co1 O1 2.031(4) . ?
Co1 O3 2.037(4) . ?
Co1 O5 2.056(4) . ?
Co1 O2 2.089(5) . ?
Co1 O4 2.089(4) . ?
Co1 N2 2.158(4) 2_755 ?
O1 C2 1.256(7) . ?
O2 C4 1.240(8) . ?
O3 C7 1.266(6) . ?
O4 C9 1.242(7) . ?
O5 N1 1.315(6) . ?
N1 C17 1.420(7) . ?
N1 C21 1.508(8) . ?
N2 C11 1.333(7) . ?
N2 C12 1.337(7) . ?
N2 Co1 2.158(4) 2_755 ?
N3 C12 1.326(8) . ?
N3 C13 1.326(8) . ?
C1 F3' 1.264(16) . ?
C1 F3 1.305(13) . ?
C1 F2' 1.320(13) . ?
C1 F2 1.326(14) . ?
C1 F1' 1.344(15) . ?
C1 F1 1.367(14) . ?
C1 C2 1.532(10) . ?
C2 C3 1.373(10) . ?
C3 C4 1.396(10) . ?
C4 C5 1.505(11) . ?
C5 F4' 1.252(15) . ?
C5 F5' 1.257(16) . ?
C5 F4 1.297(14) . ?
C5 F5 1.326(14) . ?
C5 F6' 1.435(16) . ?
C5 F6 1.443(16) . ?
C6 F7' 1.279(11) . ?
C6 F8' 1.310(9) . ?
C6 F9' 1.326(12) . ?
C6 F8 1.350(10) . ?
C6 F7 1.382(11) . ?
C6 F9 1.388(11) . ?
C6 C7 1.519(8) . ?
C7 C8 1.377(8) . ?
C8 C9 1.392(8) . ?
C9 C10 1.538(9) . ?
C10 F12 1.22(2) . ?
C10 F12B 1.253(14) . ?
C10 F11 1.262(17) . ?
C10 F10B 1.330(17) . ?
C10 F11A 1.339(15) . ?
C10 F10 1.342(15) . ?
C10 F11B 1.356(17) . ?
C10 F10A 1.367(15) . ?
C10 F12A 1.443(15) . ?
C11 C14 1.373(7) . ?
C13 C14 1.387(8) . ?
C14 C15 1.477(8) . ?
C15 C16 1.388(7) . ?
C15 C20 1.404(7) . ?
C16 C17 1.392(8) . ?
C17 C18 1.389(8) . ?
C18 C19 1.380(9) . ?
C19 C20 1.366(9) . ?
C21 C23 1.525(11) . ?
C21 C24 1.535(10) . ?
C21 C22 1.537(11) . ?
